data_7022546
loop_
_publ_author_name
'Notash, Behrouz'
'Amani, Vahid'
'Safari, Nasser'
'Ostad, S. Nasser'
'Abedi, Anita'
'Dehnavi, Marzieh Zare'

_publ_section_title
;
 The influence of steric effects on intramolecular secondary bonding
 interactions; cytotoxicity in gold(III) bithiazole complexes.
;
_journal_issue 19
_journal_name_full 'Dalton transactions (Cambridge, England : 2003)'
_journal_page_first 6852
_journal_page_last 6858
_journal_paper_doi 10.1039/c3dt00073g
_journal_volume 42
_journal_year 2013
_chemical_formula_moiety 'C8 H8 Au Cl3 N2 S2'
_chemical_formula_sum 'C8 H8 Au Cl3 N2 S2'
_chemical_formula_weight 499.60
_chemical_name_systematic
;
?
;
_space_group_IT_number 14
_symmetry_cell_setting monoclinic
_symmetry_space_group_name_Hall '-P 2ybc'
_symmetry_space_group_name_H-M 'P 1 21/c 1'
_atom_sites_solution_hydrogens geom
_atom_sites_solution_primary direct
_atom_sites_solution_secondary difmap
_audit_creation_method SHELXL-97
_cell_angle_alpha 90.00
_cell_angle_beta 94.143(4)
_cell_angle_gamma 90.00
_cell_formula_units_Z 4
_cell_length_a 7.6824(19)
_cell_length_b 9.784(3)
_cell_length_c 18.455(5)
_cell_measurement_reflns_used 1174
_cell_measurement_temperature 100(2)
_cell_measurement_theta_max 26
_cell_measurement_theta_min 2
_cell_volume 1383.5(7)
_computing_cell_refinement 'APEX2 (Bruker, 2005)'
_computing_data_collection 'APEX2 (Bruker, 2005)'
_computing_data_reduction 'APEX2 (Bruker, 2005)'
_computing_molecular_graphics 'SHELXTL ver. 5.1 (Sheldrick, 1998b)'
_computing_publication_material 'SHELXTL ver. 5.1 (Sheldrick, 1998b)'
_computing_structure_refinement 'SHELXTL ver. 5.1 (Sheldrick, 1998b)'
_computing_structure_solution 'SHELXTL ver. 5.1 (Sheldrick, 1998b)'
_diffrn_ambient_temperature 100(2)
_diffrn_measured_fraction_theta_full 0.992
_diffrn_measured_fraction_theta_max 0.992
_diffrn_measurement_device_type 'Bruker SMART APEX2 CCD area detector'
_diffrn_measurement_method 'phi and omega scans'
_diffrn_radiation_monochromator graphite
_diffrn_radiation_source 'fine-focus sealed tube'
_diffrn_radiation_type MoK\a
_diffrn_radiation_wavelength 0.71073
_diffrn_reflns_av_R_equivalents 0.0000
_diffrn_reflns_av_sigmaI/netI 0.0238
_diffrn_reflns_limit_h_max 10
_diffrn_reflns_limit_h_min -10
_diffrn_reflns_limit_k_max 13
_diffrn_reflns_limit_k_min 0
_diffrn_reflns_limit_l_max 25
_diffrn_reflns_limit_l_min 0
_diffrn_reflns_number 4348
_diffrn_reflns_theta_full 29.00
_diffrn_reflns_theta_max 29.00
_diffrn_reflns_theta_min 2.21
_exptl_absorpt_coefficient_mu 11.488
_exptl_absorpt_correction_T_max 0.105
_exptl_absorpt_correction_T_min 0.080
_exptl_absorpt_correction_type multi-scan
_exptl_absorpt_process_details 'APEX2 (Bruker, 2005)'
_exptl_crystal_colour orange
_exptl_crystal_density_diffrn 2.399
_exptl_crystal_density_method 'not measured'
_exptl_crystal_description rhombic
_exptl_crystal_F_000 928
_exptl_crystal_size_max 0.4
_exptl_crystal_size_mid 0.2
_exptl_crystal_size_min 0.2
_refine_diff_density_max 3.427
_refine_diff_density_min -3.152
_refine_diff_density_rms 0.256
_refine_ls_extinction_method none
_refine_ls_goodness_of_fit_ref 1.022
_refine_ls_hydrogen_treatment constr
_refine_ls_matrix_type full
_refine_ls_number_parameters 148
_refine_ls_number_reflns 4371
_refine_ls_number_restraints 0
_refine_ls_restrained_S_all 1.022
_refine_ls_R_factor_all 0.0460
_refine_ls_R_factor_gt 0.0445
_refine_ls_shift/su_max 0.001
_refine_ls_shift/su_mean 0.000
_refine_ls_structure_factor_coef Fsqd
_refine_ls_weighting_details 'calc w=1/[\s^2^(Fo^2^)+(0.1010P)^2^+10.0409P] where P=(Fo^2^+2Fc^2^)/3'
_refine_ls_weighting_scheme calc
_refine_ls_wR_factor_gt 0.1344
_refine_ls_wR_factor_ref 0.1356
_reflns_number_gt 4222
_reflns_number_total 4371
_reflns_threshold_expression I>2/s(I)
_cod_data_source_file c3dt00073g.txt
_cod_data_source_block h
_cod_original_sg_symbol_H-M 'P 21/c'
_cod_database_code 7022546

loop_
_symmetry_equiv_pos_as_xyz
'x, y, z'
'-x, y+1/2, -z+1/2'
'-x, -y, -z'
'x, -y-1/2, z-1/2'

loop_
_atom_site_label
_atom_site_type_symbol
_atom_site_fract_x
_atom_site_fract_y
_atom_site_fract_z
_atom_site_U_iso_or_equiv
_atom_site_adp_type
_atom_site_occupancy
_atom_site_symmetry_multiplicity
_atom_site_calc_flag
_atom_site_refinement_flags
Au1 Au 0.25024(4) 0.76720(4) 0.354612(17) 0.02306(11) Uani 1 1 d .
Cl1 Cl -0.0435(3) 0.7647(3) 0.36458(16) 0.0351(6) Uani 1 1 d .
Cl2 Cl 0.2429(4) 0.5554(2) 0.30369(13) 0.0329(5) Uani 1 1 d .
Cl3 Cl 0.5379(3) 0.7887(3) 0.33481(14) 0.0317(5) Uani 1 1 d .
S1 S 0.2638(4) 1.2135(2) 0.40931(15) 0.0318(5) Uani 1 1 d .
S2 S 0.2558(4) 0.7316(3) 0.64026(14) 0.0382(5) Uani 1 1 d .
N1 N 0.2567(9) 0.9571(7) 0.3996(4) 0.0211(14) Uani 1 1 d .
N2 N 0.2904(12) 0.7403(8) 0.5032(4) 0.0291(17) Uani 1 1 d .
C5 C 0.2698(13) 0.8735(9) 0.5267(5) 0.0254(18) Uani 1 1 d .
C1 C 0.2684(13) 0.9851(10) 0.4735(5) 0.0255(17) Uani 1 1 d .
C2 C 0.2735(13) 1.1224(9) 0.4882(5) 0.0285(19) Uani 1 1 d .
H2 H 0.2812 1.1603 0.5345 0.034 Uiso 1 1 calc R
C6 C 0.2506(15) 0.8891(11) 0.5990(5) 0.034(2) Uani 1 1 d .
H6 H 0.2369 0.9722 0.6224 0.041 Uiso 1 1 calc R
C3 C 0.2542(18) 1.0692(10) 0.3601(7) 0.044(3) Uani 1 1 d .
C7 C 0.2802(16) 0.6543(10) 0.5572(5) 0.034(2) Uani 1 1 d .
C4 C 0.2398(15) 1.0694(11) 0.2784(5) 0.033(2) Uani 1 1 d .
H4A H 0.1506 1.0064 0.2610 0.049 Uiso 1 1 calc R
H4B H 0.3495 1.0424 0.2609 0.049 Uiso 1 1 calc R
H4C H 0.2103 1.1596 0.2611 0.049 Uiso 1 1 calc R
C8 C 0.296(2) 0.5035(11) 0.5500(7) 0.049(3) Uani 1 1 d .
H8A H 0.2913 0.4793 0.4995 0.073 Uiso 1 1 calc R
H8B H 0.2021 0.4598 0.5726 0.073 Uiso 1 1 calc R
H8C H 0.4055 0.4740 0.5734 0.073 Uiso 1 1 calc R

loop_
_atom_site_aniso_label
_atom_site_aniso_U_11
_atom_site_aniso_U_22
_atom_site_aniso_U_33
_atom_site_aniso_U_23
_atom_site_aniso_U_13
_atom_site_aniso_U_12
Au1 0.02377(16) 0.02159(16) 0.02382(16) -0.00151(13) 0.00176(13) -0.00081(13)
Cl1 0.0246(9) 0.0376(13) 0.0433(14) -0.0134(12) 0.0043(9) -0.0061(10)
Cl2 0.0391(12) 0.0264(10) 0.0335(11) -0.0079(9) 0.0035(10) -0.0014(10)
Cl3 0.0207(9) 0.0391(14) 0.0353(12) -0.0044(10) 0.0018(8) 0.0006(9)
S1 0.0369(12) 0.0203(10) 0.0379(11) 0.0029(9) 0.0017(10) 0.0015(10)
S2 0.0530(15) 0.0328(12) 0.0289(11) 0.0064(10) 0.0049(12) -0.0027(13)
N1 0.014(3) 0.020(3) 0.029(4) 0.001(3) 0.004(3) 0.002(3)
N2 0.034(4) 0.026(4) 0.027(4) 0.000(3) 0.002(3) 0.001(4)
C5 0.031(4) 0.025(4) 0.020(4) -0.004(3) 0.001(3) -0.003(4)
C1 0.024(4) 0.027(4) 0.026(4) 0.001(3) 0.002(3) 0.001(4)
C2 0.032(5) 0.024(4) 0.030(4) -0.002(3) 0.002(4) 0.000(4)
C6 0.046(6) 0.029(5) 0.028(5) 0.002(4) 0.003(4) 0.003(4)
C3 0.067(7) 0.010(4) 0.057(7) 0.004(4) 0.003(7) 0.002(5)
C7 0.049(6) 0.027(4) 0.023(4) 0.003(4) -0.005(4) 0.000(5)
C4 0.041(5) 0.039(5) 0.017(4) 0.007(4) -0.004(4) -0.002(5)
C8 0.080(9) 0.025(5) 0.043(6) 0.001(4) 0.011(7) 0.003(6)

loop_
_atom_type_symbol
_atom_type_description
_atom_type_scat_dispersion_real
_atom_type_scat_dispersion_imag
_atom_type_scat_source
C C 0.0033 0.0016 'International Tables Vol C Tables 4.2.6.8 and 6.1.1.4'
H H 0.0000 0.0000 'International Tables Vol C Tables 4.2.6.8 and 6.1.1.4'
N N 0.0061 0.0033 'International Tables Vol C Tables 4.2.6.8 and 6.1.1.4'
S S 0.1246 0.1234 'International Tables Vol C Tables 4.2.6.8 and 6.1.1.4'
Cl Cl 0.1484 0.1585 'International Tables Vol C Tables 4.2.6.8 and 6.1.1.4'
Au Au -2.0133 8.8022 'International Tables Vol C Tables 4.2.6.8 and 6.1.1.4'

loop_
_geom_angle_atom_site_label_1
_geom_angle_atom_site_label_2
_geom_angle_atom_site_label_3
_geom_angle
N1 Au1 Cl2 179.7(2)
N1 Au1 Cl3 89.2(2)
Cl2 Au1 Cl3 90.74(10)
N1 Au1 Cl1 88.4(2)
Cl2 Au1 Cl1 91.63(10)
Cl3 Au1 Cl1 173.42(11)
C3 S1 C2 91.1(5)
C6 S2 C7 90.0(5)
C3 N1 C1 112.1(8)
C3 N1 Au1 122.4(7)
C1 N1 Au1 125.5(6)
C7 N2 C5 110.5(8)
C6 C5 N2 115.8(9)
C6 C5 C1 125.2(9)
N2 C5 C1 119.0(8)
C2 C1 N1 112.8(8)
C2 C1 C5 126.6(8)
N1 C1 C5 120.5(8)
C1 C2 S1 110.1(7)
C1 C2 H2 124.9
S1 C2 H2 124.9
C5 C6 S2 109.4(8)
C5 C6 H6 125.3
S2 C6 H6 125.3
N1 C3 C4 123.6(9)
N1 C3 S1 113.8(8)
C4 C3 S1 122.6(7)
N2 C7 C8 124.0(10)
N2 C7 S2 114.2(7)
C8 C7 S2 121.8(8)
C3 C4 H4A 109.5
C3 C4 H4B 109.5
H4A C4 H4B 109.5
C3 C4 H4C 109.5
H4A C4 H4C 109.5
H4B C4 H4C 109.5
C7 C8 H8A 109.5
C7 C8 H8B 109.5
H8A C8 H8B 109.5
C7 C8 H8C 109.5
H8A C8 H8C 109.5
H8B C8 H8C 109.5

loop_
_geom_bond_atom_site_label_1
_geom_bond_atom_site_label_2
_geom_bond_distance
Au1 N1 2.034(7)
Au1 N2 2.750(7)
Au1 Cl2 2.274(2)
Au1 Cl3 2.275(2)
Au1 Cl1 2.278(2)
S1 C3 1.677(11)
S1 C2 1.704(10)
S2 C6 1.718(11)
S2 C7 1.731(11)
N1 C3 1.317(12)
N1 C1 1.386(11)
N2 C7 1.311(12)
N2 C5 1.386(11)
C5 C6 1.361(13)
C5 C1 1.469(13)
C1 C2 1.371(13)
C2 H2 0.9300
C6 H6 0.9300
C3 C4 1.505(14)
C7 C8 1.487(14)
C4 H4A 0.9600
C4 H4B 0.9600
C4 H4C 0.9600
C8 H8A 0.9600
C8 H8B 0.9600
C8 H8C 0.9600

loop_
_geom_torsion_atom_site_label_1
_geom_torsion_atom_site_label_2
_geom_torsion_atom_site_label_3
_geom_torsion_atom_site_label_4
_geom_torsion
Cl3 Au1 N1 C3 77.5(9)
Cl1 Au1 N1 C3 -96.4(9)
Cl3 Au1 N1 C1 -100.8(7)
Cl1 Au1 N1 C1 85.3(7)
C7 N2 C5 C6 2.4(14)
C7 N2 C5 C1 -177.0(9)
C3 N1 C1 C2 0.4(13)
Au1 N1 C1 C2 178.8(7)
C3 N1 C1 C5 178.9(10)
Au1 N1 C1 C5 -2.6(12)
C6 C5 C1 C2 10.3(17)
N2 C5 C1 C2 -170.4(10)
C6 C5 C1 N1 -168.0(10)
N2 C5 C1 N1 11.3(14)
N1 C1 C2 S1 -0.1(11)
C5 C1 C2 S1 -178.5(8)
C3 S1 C2 C1 -0.2(9)
N2 C5 C6 S2 -0.7(12)
C1 C5 C6 S2 178.7(8)
C7 S2 C6 C5 -0.8(9)
C1 N1 C3 C4 -179.2(11)
Au1 N1 C3 C4 2.3(17)
C1 N1 C3 S1 -0.5(13)
Au1 N1 C3 S1 -179.0(5)
C2 S1 C3 N1 0.4(10)
C2 S1 C3 C4 179.1(11)
C5 N2 C7 C8 179.7(12)
C5 N2 C7 S2 -3.0(13)
C6 S2 C7 N2 2.3(10)
C6 S2 C7 C8 179.6(12)
